data_1572864
loop_
_publ_author_name
'Tanimura, Kazuya'
'Tanaka, Kento'
'Gon, Masayuki'
'Tanaka, Kazuo'

_publ_section_title
;
 Quadrupolar dinuclear hypervalent tin(iv) compounds with near-infrared
 emission consisting of Schiff bases based on &#x3c0;-conjugated
 scaffolds.
;
_journal_issue 43
_journal_name_full 'Chemical science'
_journal_page_first 17950
_journal_page_last 17961
_journal_paper_doi 10.1039/d4sc05006a
_journal_volume 15
_journal_year 2024
_chemical_formula_sum 'C44 H32 N2 O4 Sn2'
_chemical_formula_weight 890.09
_space_group_crystal_system monoclinic
_space_group_IT_number 14
_space_group_name_Hall '-P 2yn'
_space_group_name_H-M_alt 'P 1 21/n 1'
_atom_sites_solution_hydrogens geom
_audit_creation_method SHELXL-2014/7
_audit_update_record
;
2024-07-27 deposited with the CCDC.	2024-10-07 downloaded from the CCDC.
;
_cell_angle_alpha 90
_cell_angle_beta 96.086(8)
_cell_angle_gamma 90
_cell_formula_units_Z 2
_cell_length_a 8.233(5)
_cell_length_b 8.661(5)
_cell_length_c 25.432(16)
_cell_measurement_reflns_used 3930
_cell_measurement_temperature 143(2)
_cell_measurement_theta_max 27.5
_cell_measurement_theta_min 3.2
_cell_volume 1803.2(19)
_computing_structure_refinement 'SHELXL-2014/7 (Sheldrick, 2014)'
_diffrn_ambient_temperature 143(2)
_diffrn_detector_area_resol_mean 28.5714
_diffrn_measured_fraction_theta_full 0.997
_diffrn_measured_fraction_theta_max 0.990
_diffrn_measurement_device_type
;
Rigaku Saturn724+ (4x4 bin mode)
;
_diffrn_measurement_method 'profile data from \w-scans'
_diffrn_radiation_type MoK\a
_diffrn_radiation_wavelength 0.71075
_diffrn_reflns_av_R_equivalents 0.1233
_diffrn_reflns_av_unetI/netI 0.1457
_diffrn_reflns_Laue_measured_fraction_full 0.997
_diffrn_reflns_Laue_measured_fraction_max 0.990
_diffrn_reflns_limit_h_max 10
_diffrn_reflns_limit_h_min -8
_diffrn_reflns_limit_k_max 11
_diffrn_reflns_limit_k_min -11
_diffrn_reflns_limit_l_max 32
_diffrn_reflns_limit_l_min -32
_diffrn_reflns_number 13811
_diffrn_reflns_point_group_measured_fraction_full 0.997
_diffrn_reflns_point_group_measured_fraction_max 0.990
_diffrn_reflns_theta_full 25.242
_diffrn_reflns_theta_max 27.454
_diffrn_reflns_theta_min 3.222
_diffrn_source 'Rotating Anode'
_exptl_absorpt_coefficient_mu 1.432
_exptl_absorpt_correction_T_max 1.000
_exptl_absorpt_correction_T_min 0.691
_exptl_absorpt_correction_type multi-scan
_exptl_crystal_colour Green
_exptl_crystal_density_diffrn 1.639
_exptl_crystal_description Block
_exptl_crystal_F_000 884
_exptl_crystal_size_max 0.09
_exptl_crystal_size_mid 0.06
_exptl_crystal_size_min 0.03
_refine_diff_density_max 0.773
_refine_diff_density_min -1.124
_refine_diff_density_rms 0.155
_refine_ls_extinction_method none
_refine_ls_goodness_of_fit_ref 1.300
_refine_ls_hydrogen_treatment constr
_refine_ls_matrix_type full
_refine_ls_number_parameters 345
_refine_ls_number_reflns 4078
_refine_ls_number_restraints 252
_refine_ls_restrained_S_all 1.262
_refine_ls_R_factor_all 0.1589
_refine_ls_R_factor_gt 0.1216
_refine_ls_shift/su_max 0.000
_refine_ls_shift/su_mean 0.000
_refine_ls_structure_factor_coef Fsqd
_refine_ls_weighting_details 'w=1/[\s^2^(Fo^2^)+9.5515P] where P=(Fo^2^+2Fc^2^)/3'
_refine_ls_weighting_scheme calc
_refine_ls_wR_factor_gt 0.1581
_refine_ls_wR_factor_ref 0.1729
_reflns_Friedel_coverage 0.000
_reflns_number_gt 3017
_reflns_number_total 4078
_reflns_threshold_expression 'I > 2\s(I)'
_cod_data_source_file d4sc05006a2.cif
_cod_data_source_block TPhCN_a
_cod_depositor_comments
;
The following automatic conversions were performed:

data item '_exptl_absorpt_correction_type' value 'Multi-scan' was
changed to 'multi-scan' in accordance with the
/home/data/users/saulius/crontab/automatic-downloads/rss-feeds/RSC/lib/dictionaries/cif_core.dic
dictionary named 'cif_core.dic' version 2.4.2 last updated on
2011-04-26.

Automatic conversion script
Id: cif_fix_values 8170 2020-07-09 18:12:32Z antanas 

 Adding full bibliography for 1572864--1572865.cif.
;
_cod_original_sg_symbol_H-M 'P 21/n'
_cod_database_code 1572864
_shelx_shelxl_version_number 2014/7
_shelx_space_group_comment
;
The symmetry employed for this shelxl refinement is uniquely defined
by the following loop, which should always be used as a source of
symmetry information in preference to the above space-group names.
They are only intended as comments.
;

loop_
_space_group_symop_operation_xyz
'x, y, z'
'-x+1/2, y+1/2, -z+1/2'
'-x, -y, -z'
'x-1/2, -y-1/2, z-1/2'

loop_
_atom_site_label
_atom_site_type_symbol
_atom_site_fract_x
_atom_site_fract_y
_atom_site_fract_z
_atom_site_U_iso_or_equiv
_atom_site_adp_type
_atom_site_occupancy
_atom_site_site_symmetry_order
_atom_site_calc_flag
_atom_site_refinement_flags_posn
_atom_site_refinement_flags_adp
_atom_site_refinement_flags_occupancy
_atom_site_disorder_assembly
_atom_site_disorder_group
C1 C 0.3965(12) -0.0776(11) 0.4619(4) 0.025(2) Uani 1 1 d . . . . .
H1 H 0.3242 -0.1319 0.4368 0.030 Uiso 1 1 calc R U . . .
C2 C 0.8201(14) 0.5503(14) 0.4331(5) 0.044(3) Uani 1 1 d . . . . .
C3 C 0.4683(13) 0.0566(12) 0.4476(4) 0.029(3) Uani 1 1 d . . . . .
C4 C 0.5716(12) 0.1341(12) 0.4876(5) 0.032(3) Uani 1 1 d . . . . .
C5A C 0.734(3) 0.123(4) 0.3344(11) 0.034(6) Uani 0.58(2) 1 d D U P A 1
C5B C 0.762(4) 0.145(5) 0.3462(16) 0.028(6) Uani 0.42(2) 1 d D U P A 2
C6A C 0.647(3) -0.005(3) 0.3152(11) 0.056(7) Uani 0.58(2) 1 d D U P A 1
H2 H 0.5393 -0.0226 0.3241 0.067 Uiso 0.58(2) 1 calc R U P A 1
C6B C 0.697(4) 0.047(4) 0.3065(14) 0.052(9) Uani 0.42(2) 1 d D U P A 2
H3 H 0.5822 0.0452 0.2978 0.063 Uiso 0.42(2) 1 calc R U P A 2
C7A C 0.720(3) -0.108(3) 0.2823(12) 0.088(10) Uani 0.58(2) 1 d D U P A 1
H4 H 0.6634 -0.1963 0.2681 0.105 Uiso 0.58(2) 1 calc R U P A 1
C7B C 0.794(4) -0.051(6) 0.2782(19) 0.093(13) Uani 0.42(2) 1 d D U P A 2
H5 H 0.7486 -0.1265 0.2538 0.112 Uiso 0.42(2) 1 calc R U P A 2
C8A C 0.874(3) -0.078(3) 0.2714(10) 0.051(6) Uani 0.58(2) 1 d D U P A 1
H6 H 0.9232 -0.1458 0.2484 0.061 Uiso 0.58(2) 1 calc R U P A 1
C8B C 0.956(4) -0.027(4) 0.2886(14) 0.048(8) Uani 0.42(2) 1 d D U P A 2
H7 H 1.0254 -0.0810 0.2673 0.058 Uiso 0.42(2) 1 calc R U P A 2
C9A C 0.965(3) 0.048(3) 0.2924(13) 0.062(8) Uani 0.58(2) 1 d D U P A 1
H8 H 1.0752 0.0624 0.2857 0.074 Uiso 0.58(2) 1 calc R U P A 1
C9B C 1.029(4) 0.068(3) 0.3278(14) 0.056(9) Uani 0.42(2) 1 d D U P A 2
H9 H 1.1442 0.0693 0.3369 0.068 Uiso 0.42(2) 1 calc R U P A 2
C10A C 0.888(3) 0.150(3) 0.3234(11) 0.056(7) Uani 0.58(2) 1 d D U P A 1
H10 H 0.9441 0.2400 0.3370 0.067 Uiso 0.58(2) 1 calc R U P A 1
C10B C 0.926(4) 0.162(4) 0.3529(14) 0.051(8) Uani 0.42(2) 1 d D U P A 2
H11 H 0.9714 0.2410 0.3757 0.061 Uiso 0.42(2) 1 calc R U P A 2
C11A C 0.423(3) 0.437(3) 0.3467(14) 0.038(6) Uani 0.60(2) 1 d D U P A 1
C11B C 0.440(4) 0.461(4) 0.3551(19) 0.030(7) Uani 0.40(2) 1 d D U P A 2
C12A C 0.442(4) 0.593(3) 0.3435(17) 0.063(8) Uani 0.60(2) 1 d D U P A 1
H12 H 0.5422 0.6402 0.3569 0.076 Uiso 0.60(2) 1 calc R U P A 1
C12B C 0.481(5) 0.614(4) 0.354(2) 0.055(10) Uani 0.40(2) 1 d D U P A 2
H13 H 0.5918 0.6400 0.3647 0.066 Uiso 0.40(2) 1 calc R U P A 2
C13A C 0.314(3) 0.684(3) 0.3210(14) 0.078(8) Uani 0.60(2) 1 d D U P A 1
H14 H 0.3180 0.7931 0.3229 0.093 Uiso 0.60(2) 1 calc R U P A 1
C13B C 0.374(4) 0.733(4) 0.3397(15) 0.052(8) Uani 0.40(2) 1 d D U P A 2
H15 H 0.4101 0.8362 0.3368 0.063 Uiso 0.40(2) 1 calc R U P A 2
C14A C 0.179(3) 0.605(3) 0.2951(12) 0.074(8) Uani 0.60(2) 1 d D U P A 1
H16 H 0.0977 0.6644 0.2751 0.089 Uiso 0.60(2) 1 calc R U P A 1
C14B C 0.209(4) 0.691(4) 0.3293(18) 0.070(10) Uani 0.40(2) 1 d D U P A 2
H17 H 0.1307 0.7694 0.3199 0.084 Uiso 0.40(2) 1 calc R U P A 2
C15A C 0.158(3) 0.455(3) 0.2968(10) 0.060(7) Uani 0.60(2) 1 d D U P A 1
H18 H 0.0619 0.4083 0.2802 0.072 Uiso 0.60(2) 1 calc R U P A 1
C15B C 0.159(4) 0.547(4) 0.3322(17) 0.061(10) Uani 0.40(2) 1 d D U P A 2
H19 H 0.0466 0.5222 0.3249 0.073 Uiso 0.40(2) 1 calc R U P A 2
C16A C 0.283(2) 0.367(3) 0.3239(9) 0.047(5) Uani 0.60(2) 1 d D U P A 1
H20 H 0.2704 0.2581 0.3265 0.056 Uiso 0.60(2) 1 calc R U P A 1
C16B C 0.275(3) 0.433(4) 0.3460(11) 0.033(6) Uani 0.40(2) 1 d D U P A 2
H21 H 0.2374 0.3300 0.3495 0.040 Uiso 0.40(2) 1 calc R U P A 2
C17 C 0.7030(12) 0.3838(12) 0.4996(5) 0.035(3) Uani 1 1 d . . . . .
H22 H 0.6969 0.3698 0.5364 0.042 Uiso 1 1 calc R U . . .
N1 N 0.6414(10) 0.2713(10) 0.4682(3) 0.032(2) Uani 1 1 d . . . . .
O1 O 0.7958(10) 0.4480(10) 0.3943(3) 0.051(2) Uani 1 1 d . . . . .
O2 O 0.4374(9) 0.1209(8) 0.3997(3) 0.039(2) Uani 1 1 d . . . . .
Sn1 Sn 0.60767(9) 0.28791(9) 0.38277(3) 0.0323(2) Uani 1 1 d . . . . .
C18 C 0.7761(12) 0.5212(12) 0.4846(5) 0.032(3) Uani 1 1 d . . . . .
C19 C 0.8896(15) 0.6946(16) 0.4225(6) 0.069(5) Uani 1 1 d . . . . .
H23 H 0.9146 0.7176 0.3877 0.083 Uiso 1 1 calc R U . . .
C20 C 0.9219(16) 0.8038(16) 0.4625(7) 0.078(6) Uani 1 1 d . . . . .
H24 H 0.9685 0.9006 0.4549 0.094 Uiso 1 1 calc R U . . .
C21 C 0.8136(13) 0.6349(13) 0.5236(5) 0.047(3) Uani 1 1 d . . . . .
H25 H 0.7876 0.6159 0.5585 0.056 Uiso 1 1 calc R U . . .
C22 C 0.8862(15) 0.7716(14) 0.5129(7) 0.067(5) Uani 1 1 d . . . . .
H26 H 0.9121 0.8445 0.5404 0.080 Uiso 1 1 calc R U . . .

loop_
_atom_site_aniso_label
_atom_site_aniso_U_11
_atom_site_aniso_U_22
_atom_site_aniso_U_33
_atom_site_aniso_U_23
_atom_site_aniso_U_13
_atom_site_aniso_U_12
C1 0.028(6) 0.013(5) 0.032(6) 0.000(5) -0.003(5) 0.001(4)
C2 0.033(7) 0.035(7) 0.061(9) 0.004(7) -0.007(6) -0.021(6)
C3 0.041(7) 0.023(6) 0.022(6) 0.002(5) -0.002(5) -0.004(5)
C4 0.026(6) 0.017(5) 0.055(8) 0.005(5) 0.009(5) -0.006(5)
C5A 0.054(10) 0.043(11) 0.006(11) -0.007(9) 0.003(9) -0.007(8)
C5B 0.041(10) 0.023(14) 0.020(14) 0.017(9) -0.003(9) 0.007(9)
C6A 0.065(11) 0.063(13) 0.042(14) -0.032(11) 0.026(9) -0.022(9)
C6B 0.050(12) 0.065(19) 0.042(15) -0.013(14) 0.006(9) -0.010(10)
C7A 0.073(12) 0.096(14) 0.100(19) -0.073(14) 0.042(11) -0.032(10)
C7B 0.054(13) 0.12(2) 0.11(2) -0.07(2) 0.009(11) -0.009(12)
C8A 0.057(11) 0.057(12) 0.039(12) -0.016(10) 0.013(10) -0.007(9)
C8B 0.054(12) 0.048(16) 0.044(14) -0.011(13) 0.005(10) -0.003(11)
C9A 0.061(10) 0.068(13) 0.060(16) -0.031(12) 0.019(10) -0.013(9)
C9B 0.049(11) 0.059(17) 0.061(17) -0.026(14) 0.003(9) 0.006(9)
C10A 0.058(10) 0.062(11) 0.050(15) -0.024(11) 0.017(9) -0.015(9)
C10B 0.046(10) 0.054(14) 0.052(17) -0.022(14) 0.001(9) 0.003(9)
C11A 0.039(7) 0.043(8) 0.035(10) 0.005(7) 0.014(6) 0.002(6)
C11B 0.037(8) 0.034(9) 0.020(11) 0.003(7) 0.011(7) 0.000(6)
C12A 0.057(11) 0.046(9) 0.084(18) 0.010(8) -0.002(11) -0.002(7)
C12B 0.051(11) 0.035(9) 0.08(3) 0.008(9) 0.001(11) -0.003(8)
C13A 0.061(11) 0.051(9) 0.12(2) 0.021(9) -0.012(12) -0.001(7)
C13B 0.058(12) 0.039(10) 0.06(2) 0.012(10) 0.010(12) 0.004(8)
C14A 0.059(11) 0.053(10) 0.107(19) 0.023(10) -0.008(12) -0.002(8)
C14B 0.060(12) 0.051(12) 0.10(3) 0.023(12) 0.003(12) 0.003(8)
C15A 0.051(9) 0.053(10) 0.076(15) 0.019(10) 0.003(9) -0.001(7)
C15B 0.050(10) 0.049(12) 0.08(2) 0.021(12) 0.007(10) 0.006(8)
C16A 0.047(8) 0.044(9) 0.049(13) 0.004(8) 0.006(8) 0.001(7)
C16B 0.041(9) 0.042(11) 0.018(14) 0.008(9) 0.009(8) -0.001(7)
C17 0.025(6) 0.031(7) 0.051(8) 0.006(6) 0.011(5) -0.002(5)
N1 0.032(5) 0.023(5) 0.043(6) -0.006(4) 0.014(4) -0.002(4)
O1 0.050(5) 0.057(6) 0.046(6) 0.008(5) 0.002(4) -0.029(5)
O2 0.038(5) 0.034(5) 0.047(5) 0.004(4) 0.010(4) -0.018(4)
Sn1 0.0308(4) 0.0269(4) 0.0404(5) 0.0008(4) 0.0090(3) -0.0094(4)
C18 0.020(5) 0.021(6) 0.054(8) -0.002(5) 0.000(5) -0.009(5)
C19 0.051(8) 0.062(10) 0.088(12) 0.044(9) -0.019(8) -0.035(8)
C20 0.055(9) 0.034(8) 0.133(16) 0.037(10) -0.048(10) -0.028(7)
C21 0.025(6) 0.039(7) 0.076(10) -0.012(7) 0.007(6) -0.004(6)
C22 0.049(8) 0.019(7) 0.130(15) -0.004(9) -0.002(9) -0.011(6)

loop_
_atom_type_symbol
_atom_type_description
_atom_type_scat_dispersion_real
_atom_type_scat_dispersion_imag
_atom_type_scat_source
C C 0.0033 0.0016 'International Tables Vol C Tables 4.2.6.8 and 6.1.1.4'
H H 0.0000 0.0000 'International Tables Vol C Tables 4.2.6.8 and 6.1.1.4'
N N 0.0061 0.0033 'International Tables Vol C Tables 4.2.6.8 and 6.1.1.4'
O O 0.0106 0.0060 'International Tables Vol C Tables 4.2.6.8 and 6.1.1.4'
Sn Sn -0.6537 1.4246 'International Tables Vol C Tables 4.2.6.8 and 6.1.1.4'

loop_
_geom_angle_atom_site_label_1
_geom_angle_atom_site_label_2
_geom_angle_atom_site_label_3
_geom_angle
_geom_angle_site_symmetry_1
_geom_angle_site_symmetry_3
_geom_angle_publ_flag
C3 C1 C4 120.4(10) . 3_656 ?
C3 C1 H1 119.8 . . ?
C4 C1 H1 119.8 3_656 . ?
O1 C2 C19 118.9(13) . . ?
O1 C2 C18 122.3(10) . . ?
C19 C2 C18 118.7(12) . . ?
O2 C3 C1 123.4(10) . . ?
O2 C3 C4 119.7(9) . . ?
C1 C3 C4 116.8(9) . . ?
C1 C4 C3 122.8(9) 3_656 . ?
C1 C4 N1 125.1(10) 3_656 . ?
C3 C4 N1 112.1(10) . . ?
C10A C5A C6A 122(2) . . ?
C10A C5A Sn1 120.7(18) . . ?
C6A C5A Sn1 117.3(16) . . ?
C10B C5B C6B 118(3) . . ?
C10B C5B Sn1 122(2) . . ?
C6B C5B Sn1 119(2) . . ?
C5A C6A C7A 119(2) . . ?
C5A C6A H2 120.6 . . ?
C7A C6A H2 120.6 . . ?
C5B C6B C7B 123(3) . . ?
C5B C6B H3 118.4 . . ?
C7B C6B H3 118.4 . . ?
C8A C7A C6A 118(2) . . ?
C8A C7A H4 120.9 . . ?
C6A C7A H4 120.9 . . ?
C8B C7B C6B 114(4) . . ?
C8B C7B H5 122.9 . . ?
C6B C7B H5 122.9 . . ?
C7A C8A C9A 123(2) . . ?
C7A C8A H6 118.4 . . ?
C9A C8A H6 118.4 . . ?
C7B C8B C9B 125(3) . . ?
C7B C8B H7 117.3 . . ?
C9B C8B H7 117.3 . . ?
C10A C9A C8A 117(2) . . ?
C10A C9A H8 121.3 . . ?
C8A C9A H8 121.3 . . ?
C10B C9B C8B 116(3) . . ?
C10B C9B H9 121.9 . . ?
C8B C9B H9 121.9 . . ?
C5A C10A C9A 120(2) . . ?
C5A C10A H10 119.9 . . ?
C9A C10A H10 119.9 . . ?
C5B C10B C9B 122(3) . . ?
C5B C10B H11 118.8 . . ?
C9B C10B H11 118.8 . . ?
C12A C11A C16A 120(2) . . ?
C12A C11A Sn1 123.1(17) . . ?
C16A C11A Sn1 116.4(18) . . ?
C12B C11B C16B 114(3) . . ?
C12B C11B Sn1 122(2) . . ?
C16B C11B Sn1 122(2) . . ?
C11A C12A C13A 120(3) . . ?
C11A C12A H12 120.0 . . ?
C13A C12A H12 120.0 . . ?
C11B C12B C13B 125(4) . . ?
C11B C12B H13 117.5 . . ?
C13B C12B H13 117.5 . . ?
C12A C13A C14A 117(3) . . ?
C12A C13A H14 121.7 . . ?
C14A C13A H14 121.7 . . ?
C12B C13B C14B 116(3) . . ?
C12B C13B H15 122.1 . . ?
C14B C13B H15 122.1 . . ?
C15A C14A C13A 124(2) . . ?
C15A C14A H16 117.8 . . ?
C13A C14A H16 117.8 . . ?
C15B C14B C13B 122(3) . . ?
C15B C14B H17 118.8 . . ?
C13B C14B H17 118.8 . . ?
C14A C15A C16A 118(2) . . ?
C14A C15A H18 121.1 . . ?
C16A C15A H18 121.1 . . ?
C14B C15B C16B 118(3) . . ?
C14B C15B H19 120.8 . . ?
C16B C15B H19 120.8 . . ?
C11A C16A C15A 120(2) . . ?
C11A C16A H20 119.9 . . ?
C15A C16A H20 119.9 . . ?
C11B C16B C15B 124(3) . . ?
C11B C16B H21 118.2 . . ?
C15B C16B H21 118.2 . . ?
N1 C17 C18 127.2(11) . . ?
N1 C17 H22 116.4 . . ?
C18 C17 H22 116.4 . . ?
C17 N1 C4 122.9(10) . . ?
C17 N1 Sn1 123.8(7) . . ?
C4 N1 Sn1 112.8(7) . . ?
C2 O1 Sn1 127.2(7) . . ?
C3 O2 Sn1 114.2(6) . . ?
C5B Sn1 O1 88.8(9) . . ?
C5B Sn1 O2 97.8(10) . . ?
O1 Sn1 O2 159.9(3) . . ?
C5B Sn1 C11B 133.5(18) . . ?
O1 Sn1 C11B 91.5(9) . . ?
O2 Sn1 C11B 97.4(9) . . ?
O1 Sn1 C11A 98.3(7) . . ?
O2 Sn1 C11A 92.5(7) . . ?
C5B Sn1 N1 113.1(12) . . ?
O1 Sn1 N1 83.6(3) . . ?
O2 Sn1 N1 76.4(3) . . ?
C11B Sn1 N1 113.1(14) . . ?
C11A Sn1 N1 118.9(10) . . ?
O1 Sn1 C5A 97.0(7) . . ?
O2 Sn1 C5A 91.9(8) . . ?
C11A Sn1 C5A 120.5(13) . . ?
N1 Sn1 C5A 119.8(9) . . ?
C17 C18 C21 118.0(11) . . ?
C17 C18 C2 124.1(11) . . ?
C21 C18 C2 117.9(10) . . ?
C20 C19 C2 120.8(14) . . ?
C20 C19 H23 119.6 . . ?
C2 C19 H23 119.6 . . ?
C22 C20 C19 120.0(13) . . ?
C22 C20 H24 120.0 . . ?
C19 C20 H24 120.0 . . ?
C22 C21 C18 122.3(13) . . ?
C22 C21 H25 118.8 . . ?
C18 C21 H25 118.8 . . ?
C21 C22 C20 120.1(14) . . ?
C21 C22 H26 119.9 . . ?
C20 C22 H26 119.9 . . ?

loop_
_geom_bond_atom_site_label_1
_geom_bond_atom_site_label_2
_geom_bond_distance
_geom_bond_site_symmetry_2
_geom_bond_publ_flag
C1 C3 1.371(13) . ?
C1 C4 1.373(14) 3_656 ?
C1 H1 0.9500 . ?
C2 O1 1.324(13) . ?
C2 C19 1.412(15) . ?
C2 C18 1.420(15) . ?
C3 O2 1.337(11) . ?
C3 C4 1.424(14) . ?
C4 C1 1.373(14) 3_656 ?
C4 N1 1.431(12) . ?
C5A C10A 1.35(2) . ?
C5A C6A 1.38(2) . ?
C5A Sn1 2.21(3) . ?
C5B C10B 1.35(2) . ?
C5B C6B 1.38(2) . ?
C5B Sn1 2.07(3) . ?
C6A C7A 1.41(2) . ?
C6A H2 0.9500 . ?
C6B C7B 1.41(2) . ?
C6B H3 0.9500 . ?
C7A C8A 1.35(3) . ?
C7A H4 0.9500 . ?
C7B C8B 1.35(3) . ?
C7B H5 0.9500 . ?
C8A C9A 1.39(3) . ?
C8A H6 0.9500 . ?
C8B C9B 1.39(3) . ?
C8B H7 0.9500 . ?
C9A C10A 1.39(2) . ?
C9A H8 0.9500 . ?
C9B C10B 1.38(2) . ?
C9B H9 0.9500 . ?
C10A H10 0.9500 . ?
C10B H11 0.9500 . ?
C11A C12A 1.370(19) . ?
C11A C16A 1.38(2) . ?
C11A Sn1 2.13(3) . ?
C11B C12B 1.37(2) . ?
C11B C16B 1.37(2) . ?
C11B Sn1 2.11(4) . ?
C12A C13A 1.38(2) . ?
C12A H12 0.9500 . ?
C12B C13B 1.38(2) . ?
C12B H13 0.9500 . ?
C13A C14A 1.41(3) . ?
C13A H14 0.9500 . ?
C13B C14B 1.40(3) . ?
C13B H15 0.9500 . ?
C14A C15A 1.31(3) . ?
C14A H16 0.9500 . ?
C14B C15B 1.31(3) . ?
C14B H17 0.9500 . ?
C15A C16A 1.40(2) . ?
C15A H18 0.9500 . ?
C15B C16B 1.39(2) . ?
C15B H19 0.9500 . ?
C16A H20 0.9500 . ?
C16B H21 0.9500 . ?
C17 N1 1.327(13) . ?
C17 C18 1.405(13) . ?
C17 H22 0.9500 . ?
N1 Sn1 2.165(9) . ?
O1 Sn1 2.076(8) . ?
O2 Sn1 2.091(7) . ?
C18 C21 1.408(15) . ?
C19 C20 1.393(19) . ?
C19 H23 0.9500 . ?
C20 C22 1.375(19) . ?
C20 H24 0.9500 . ?
C21 C22 1.366(15) . ?
C21 H25 0.9500 . ?
C22 H26 0.9500 . ?

loop_
_geom_torsion_atom_site_label_1
_geom_torsion_atom_site_label_2
_geom_torsion_atom_site_label_3
_geom_torsion_atom_site_label_4
_geom_torsion
_geom_torsion_site_symmetry_1
_geom_torsion_site_symmetry_2
_geom_torsion_site_symmetry_3
_geom_torsion_site_symmetry_4
_geom_torsion_publ_flag
C4 C1 C3 O2 -177.2(9) 3_656 . . . ?
C4 C1 C3 C4 -1.7(17) 3_656 . . . ?
O2 C3 C4 C1 177.5(9) . . . 3_656 ?
C1 C3 C4 C1 1.8(18) . . . 3_656 ?
O2 C3 C4 N1 -5.1(14) . . . . ?
C1 C3 C4 N1 179.3(9) . . . . ?
C10A C5A C6A C7A -1(5) . . . . ?
Sn1 C5A C6A C7A 177(2) . . . . ?
C10B C5B C6B C7B 9(6) . . . . ?
Sn1 C5B C6B C7B 178(4) . . . . ?
C5A C6A C7A C8A 1(5) . . . . ?
C5B C6B C7B C8B -8(7) . . . . ?
C6A C7A C8A C9A 2(5) . . . . ?
C6B C7B C8B C9B 8(7) . . . . ?
C7A C8A C9A C10A -4(4) . . . . ?
C7B C8B C9B C10B -9(6) . . . . ?
C6A C5A C10A C9A -1(5) . . . . ?
Sn1 C5A C10A C9A -179(2) . . . . ?
C8A C9A C10A C5A 3(4) . . . . ?
C6B C5B C10B C9B -11(6) . . . . ?
Sn1 C5B C10B C9B -179(3) . . . . ?
C8B C9B C10B C5B 10(5) . . . . ?
C16A C11A C12A C13A 5(6) . . . . ?
Sn1 C11A C12A C13A -178(3) . . . . ?
C16B C11B C12B C13B -8(8) . . . . ?
Sn1 C11B C12B C13B -176(4) . . . . ?
C11A C12A C13A C14A -9(6) . . . . ?
C11B C12B C13B C14B 6(8) . . . . ?
C12A C13A C14A C15A 9(5) . . . . ?
C12B C13B C14B C15B -1(6) . . . . ?
C13A C14A C15A C16A -3(5) . . . . ?
C13B C14B C15B C16B 0(7) . . . . ?
C12A C11A C16A C15A 1(5) . . . . ?
Sn1 C11A C16A C15A -176.7(18) . . . . ?
C14A C15A C16A C11A -1(4) . . . . ?
C12B C11B C16B C15B 6(6) . . . . ?
Sn1 C11B C16B C15B 174(3) . . . . ?
C14B C15B C16B C11B -3(6) . . . . ?
C18 C17 N1 C4 179.0(10) . . . . ?
C18 C17 N1 Sn1 -9.2(15) . . . . ?
C1 C4 N1 C17 -21.9(16) 3_656 . . . ?
C3 C4 N1 C17 160.7(9) . . . . ?
C1 C4 N1 Sn1 165.5(8) 3_656 . . . ?
C3 C4 N1 Sn1 -11.9(11) . . . . ?
C19 C2 O1 Sn1 -146.7(9) . . . . ?
C18 C2 O1 Sn1 32.1(17) . . . . ?
C1 C3 O2 Sn1 -164.4(8) . . . . ?
C4 C3 O2 Sn1 20.2(12) . . . . ?
N1 C17 C18 C21 171.6(10) . . . . ?
N1 C17 C18 C2 -10.9(18) . . . . ?
O1 C2 C18 C17 -0.2(19) . . . . ?
C19 C2 C18 C17 178.6(11) . . . . ?
O1 C2 C18 C21 177.3(10) . . . . ?
C19 C2 C18 C21 -3.9(17) . . . . ?
O1 C2 C19 C20 -178.0(12) . . . . ?
C18 C2 C19 C20 3(2) . . . . ?
C2 C19 C20 C22 0(2) . . . . ?
C17 C18 C21 C22 179.4(11) . . . . ?
C2 C18 C21 C22 1.7(17) . . . . ?
C18 C21 C22 C20 2(2) . . . . ?
C19 C20 C22 C21 -2(2) . . . . ?
